data_2206581
loop_
_publ_author_name
'Hou, Bao-Hong'
'Zhou, Li-Na'
'Yin, Qiu-Xiang '
'Wang, Jing-Kang'
'Chen, Wei'

_publ_section_title
;
 1,2-Bis(phenylsulfanyl)ethane
;
_journal_coeditor_code WN6360
_journal_issue 8
_journal_name_full 'Acta Crystallographica Section E'
_journal_page_first o2482
_journal_page_last o2483
_journal_paper_doi 10.1107/S1600536805020908
_journal_volume 61
_journal_year 2005
_chemical_formula_iupac 'C14 H14 S2'
_chemical_formula_moiety 'C14 H14 S2'
_chemical_formula_sum 'C14 H14 S2'
_chemical_formula_weight 246.39
_chemical_name_systematic
;
1,2-bis(phenylsulfanyl)ethane
;
_space_group_IT_number 14
_symmetry_cell_setting monoclinic
_symmetry_space_group_name_Hall '-P 2ybc'
_symmetry_space_group_name_H-M 'P 1 21/c 1'
_atom_sites_solution_hydrogens geom
_atom_sites_solution_primary direct
_atom_sites_solution_secondary difmap
_audit_creation_method SHELXL-97
_cell_angle_alpha 90.00
_cell_angle_beta 97.90(3)
_cell_angle_gamma 90.00
_cell_formula_units_Z 2
_cell_length_a 5.8389(12)
_cell_length_b 7.6865(15)
_cell_length_c 14.124(3)
_cell_measurement_reflns_used 5725
_cell_measurement_temperature 293(2)
_cell_measurement_theta_max 27.47
_cell_measurement_theta_min 3.02
_cell_volume 627.9(2)
_computing_cell_refinement RAPID-AUTO
_computing_data_collection 'RAPID-AUTO (Rigaku, 2004)'
_computing_data_reduction RAPID-AUTO
_computing_molecular_graphics 'ORTEPII (Johnson, 1976)'
_computing_publication_material 'CrystalStructure (Rigaku, 2004)'
_computing_structure_refinement 'SHELXL97 (Sheldrick, 1997)'
_computing_structure_solution 'SHELXS97 (Sheldrick, 1997)'
_diffrn_ambient_temperature 293(2)
_diffrn_measured_fraction_theta_full 0.987
_diffrn_measured_fraction_theta_max 0.987
_diffrn_measurement_device_type 'Rigaku R-AXIS RAPID IP area-detector'
_diffrn_measurement_method \w
_diffrn_radiation_monochromator graphite
_diffrn_radiation_source 'rotating anode'
_diffrn_radiation_type MoK\a
_diffrn_radiation_wavelength 0.71073
_diffrn_reflns_av_R_equivalents 0.0575
_diffrn_reflns_av_sigmaI/netI 0.0497
_diffrn_reflns_limit_h_max 7
_diffrn_reflns_limit_h_min -6
_diffrn_reflns_limit_k_max 9
_diffrn_reflns_limit_k_min -9
_diffrn_reflns_limit_l_max 18
_diffrn_reflns_limit_l_min -18
_diffrn_reflns_number 5725
_diffrn_reflns_theta_full 27.47
_diffrn_reflns_theta_max 27.47
_diffrn_reflns_theta_min 3.02
_diffrn_standards_number 0
_exptl_absorpt_coefficient_mu 0.393
_exptl_absorpt_correction_T_max 0.9606
_exptl_absorpt_correction_T_min 0.7445
_exptl_absorpt_correction_type multi-scan
_exptl_absorpt_process_details '(ABSCOR; Higashi, 1995)'
_exptl_crystal_colour colorless
_exptl_crystal_density_diffrn 1.303
_exptl_crystal_density_method 'not measured'
_exptl_crystal_description needle
_exptl_crystal_F_000 260
_exptl_crystal_size_max 0.80
_exptl_crystal_size_mid 0.23
_exptl_crystal_size_min 0.10
_refine_diff_density_max 0.484
_refine_diff_density_min -0.280
_refine_ls_extinction_coef 0.059(13)
_refine_ls_extinction_expression Fc^*^=kFc[1+0.001xFc^2^\l^3^/sin(2\q)]^-1/4^
_refine_ls_extinction_method SHELXL97
_refine_ls_goodness_of_fit_ref 1.033
_refine_ls_hydrogen_treatment constr
_refine_ls_matrix_type full
_refine_ls_number_parameters 74
_refine_ls_number_reflns 1418
_refine_ls_number_restraints 0
_refine_ls_restrained_S_all 1.033
_refine_ls_R_factor_all 0.0496
_refine_ls_R_factor_gt 0.0422
_refine_ls_shift/su_max 0.000
_refine_ls_shift/su_mean 0.000
_refine_ls_structure_factor_coef Fsqd
_refine_ls_weighting_details 'calc w = 1/[\s^2^(Fo^2^)+(0.0735P)^2^+0.1339P] where P = (Fo^2^+2Fc^2^)/3'
_refine_ls_weighting_scheme calc
_refine_ls_wR_factor_gt 0.1257
_refine_ls_wR_factor_ref 0.1311
_reflns_number_gt 1180
_reflns_number_total 1418
_reflns_threshold_expression I>2\s(I)
_cod_data_source_file wn6360.cif
_cod_data_source_block I
_cod_original_sg_symbol_H-M 'P 21/c'
_cod_database_code 2206581
_cod_database_fobs_code 2206581

loop_
_symmetry_equiv_pos_as_xyz
'x, y, z'
'-x, y+1/2, -z+1/2'
'-x, -y, -z'
'x, -y-1/2, z-1/2'

loop_
_atom_site_label
_atom_site_fract_x
_atom_site_fract_y
_atom_site_fract_z
_atom_site_U_iso_or_equiv
_atom_site_adp_type
_atom_site_calc_flag
_atom_site_refinement_flags
_atom_site_occupancy
_atom_site_type_symbol
S1 0.82869(8) 0.07821(8) 0.08636(3) 0.0597(3) Uani d . 1 S
C1 0.6091(3) -0.0518(3) 0.01381(14) 0.0574(5) Uani d . 1 C
H2A 0.6685 -0.0906 -0.0435 0.069 Uiso calc R 1 H
H2B 0.5743 -0.1540 0.0495 0.069 Uiso calc R 1 H
C2 0.7676(3) 0.0563(2) 0.20445(12) 0.0426(4) Uani d . 1 C
C3 0.5774(3) -0.0280(3) 0.23236(13) 0.0526(5) Uani d . 1 C
H6A 0.4668 -0.0775 0.1866 0.063 Uiso calc R 1 H
C4 0.5528(4) -0.0383(3) 0.32789(14) 0.0582(5) Uani d . 1 C
H4A 0.4259 -0.0961 0.3461 0.070 Uiso calc R 1 H
C5 0.7124(4) 0.0353(3) 0.39639(14) 0.0626(5) Uani d . 1 C
H5A 0.6942 0.0280 0.4606 0.075 Uiso calc R 1 H
C6 0.8993(4) 0.1200(3) 0.36909(15) 0.0683(6) Uani d . 1 C
H7A 1.0083 0.1702 0.4152 0.082 Uiso calc R 1 H
C7 0.9276(3) 0.1314(3) 0.27418(14) 0.0554(5) Uani d . 1 C
H3A 1.0548 0.1899 0.2567 0.066 Uiso calc R 1 H

loop_
_atom_site_aniso_label
_atom_site_aniso_U_11
_atom_site_aniso_U_22
_atom_site_aniso_U_33
_atom_site_aniso_U_12
_atom_site_aniso_U_13
_atom_site_aniso_U_23
S1 0.0474(3) 0.0904(5) 0.0429(3) -0.0134(2) 0.0117(2) -0.0026(2)
C1 0.0568(11) 0.0718(12) 0.0446(10) 0.0078(9) 0.0109(8) -0.0094(8)
C2 0.0400(9) 0.0471(8) 0.0407(9) 0.0019(7) 0.0053(6) -0.0008(6)
C3 0.0514(10) 0.0626(11) 0.0438(9) -0.0124(9) 0.0067(7) -0.0045(8)
C4 0.0639(12) 0.0599(10) 0.0535(11) -0.0083(10) 0.0181(9) 0.0047(8)
C5 0.0802(14) 0.0698(12) 0.0380(9) 0.0040(11) 0.0084(9) 0.0014(8)
C6 0.0719(14) 0.0801(14) 0.0484(11) -0.0084(11) -0.0076(9) -0.0107(10)
C7 0.0474(10) 0.0631(11) 0.0543(11) -0.0094(8) 0.0019(8) -0.0032(8)

loop_
_atom_type_symbol
_atom_type_description
_atom_type_scat_dispersion_real
_atom_type_scat_dispersion_imag
_atom_type_scat_source
C C 0.0033 0.0016 'International Tables Vol C Tables 4.2.6.8 and 6.1.1.4'
H H 0.0000 0.0000 'International Tables Vol C Tables 4.2.6.8 and 6.1.1.4'
S S 0.1246 0.1234 'International Tables Vol C Tables 4.2.6.8 and 6.1.1.4'

loop_
_geom_angle_atom_site_label_1
_geom_angle_atom_site_label_2
_geom_angle_atom_site_label_3
_geom_angle_site_symmetry_1
_geom_angle
_geom_angle_publ_flag
C2 S1 C1 . 105.15(9) yes
C1 C1 S1 3_655 111.06(18) ?
C1 C1 H2A 3_655 109.4 ?
S1 C1 H2A . 109.4 ?
C1 C1 H2B 3_655 109.4 ?
S1 C1 H2B . 109.4 ?
H2A C1 H2B . 108.0 ?
C7 C2 C3 . 118.66(17) ?
C7 C2 S1 . 115.38(14) ?
C3 C2 S1 . 125.96(14) ?
C4 C3 C2 . 119.97(17) ?
C4 C3 H6A . 120.0 ?
C2 C3 H6A . 120.0 ?
C5 C4 C3 . 120.99(18) ?
C5 C4 H4A . 119.5 ?
C3 C4 H4A . 119.5 ?
C4 C5 C6 . 119.22(18) ?
C4 C5 H5A . 120.4 ?
C6 C5 H5A . 120.4 ?
C5 C6 C7 . 120.75(19) ?
C5 C6 H7A . 119.6 ?
C7 C6 H7A . 119.6 ?
C6 C7 C2 . 120.40(18) ?
C6 C7 H3A . 119.8 ?
C2 C7 H3A . 119.8 ?

loop_
_geom_bond_atom_site_label_1
_geom_bond_atom_site_label_2
_geom_bond_site_symmetry_2
_geom_bond_distance
_geom_bond_publ_flag
S1 C2 . 1.7609(17) yes
S1 C1 . 1.825(2) yes
C1 C1 3_655 1.508(4) ?
C1 H2A . 0.9700 ?
C1 H2B . 0.9700 ?
C2 C7 . 1.387(2) ?
C2 C3 . 1.389(2) ?
C3 C4 . 1.379(3) ?
C3 H6A . 0.9300 ?
C4 C5 . 1.370(3) ?
C4 H4A . 0.9300 ?
C5 C6 . 1.371(3) ?
C5 H5A . 0.9300 ?
C6 C7 . 1.376(3) ?
C6 H7A . 0.9300 ?
C7 H3A . 0.9300 ?

loop_
_geom_torsion_atom_site_label_1
_geom_torsion_atom_site_label_2
_geom_torsion_atom_site_label_3
_geom_torsion_atom_site_label_4
_geom_torsion_site_symmetry_4
_geom_torsion
C2 S1 C1 C1 3_655 85.4(2)
C1 S1 C2 C7 . 173.98(14)
C1 S1 C2 C3 . -5.93(18)
C7 C2 C3 C4 . -1.1(3)
S1 C2 C3 C4 . 178.82(15)
C2 C3 C4 C5 . 0.7(3)
C3 C4 C5 C6 . -0.2(3)
C4 C5 C6 C7 . 0.0(3)
C5 C6 C7 C2 . -0.4(3)
C3 C2 C7 C6 . 0.9(3)
S1 C2 C7 C6 . -178.97(16)
